data_7712098
loop_
_publ_author_name
'Borys, Andryj M.'
'Hevia, Eva'

_publ_section_title
;
 Diphenylacetylene stabilised alkali-metal nickelates: synthesis,
 structure and catalytic applications.
;
_journal_issue 7
_journal_name_full 'Dalton transactions (Cambridge, England : 2003)'
_journal_page_first 2098
_journal_page_last 2105
_journal_paper_doi 10.1039/d3dt00069a
_journal_volume 52
_journal_year 2023
_chemical_formula_moiety 'C62 H78 Na4 Ni2 O6'
_chemical_formula_sum 'C62 H78 Na4 Ni2 O6'
_chemical_formula_weight 1128.62
_space_group_IT_number 15
_space_group_name_Hall '-C 2yc'
_space_group_name_H-M_alt 'C 1 2/c 1'
_symmetry_cell_setting monoclinic
_symmetry_Int_Tables_number 15
_symmetry_space_group_name_Hall '-C 2yc'
_symmetry_space_group_name_H-M 'C 1 2/c 1'
_atom_sites_solution_hydrogens geom
_atom_sites_solution_primary dual
_audit_creation_date 2022-02-18T11:25:28-00:00
_audit_update_record
;
2022-11-22 deposited with the CCDC.	2023-01-11 downloaded from the CCDC.
;
_cell_angle_alpha 90
_cell_angle_beta 90.2810(10)
_cell_angle_gamma 90
_cell_formula_units_Z 4
_cell_length_a 20.9102(2)
_cell_length_b 17.56450(10)
_cell_length_c 16.23570(10)
_cell_measurement_reflns_used 27609
_cell_measurement_temperature 173.01(10)
_cell_measurement_theta_max 78.655
_cell_measurement_theta_min 3.279
_cell_volume 5962.93(8)
_computing_cell_refinement 'CrysAlisPro 1.171.41.112a (Rigaku OD, 2021)'
_computing_data_collection 'CrysAlisPro 1.171.41.112a (Rigaku OD, 2021)'
_computing_data_reduction 'CrysAlisPro 1.171.41.112a (Rigaku OD, 2021)'
_computing_molecular_graphics 'Olex2 1.3 (Dolomanov et al., 2009)'
_computing_publication_material 'Olex2 1.3 (Dolomanov et al., 2009)'
_computing_structure_refinement 'SHELXL 2018/3 (Sheldrick, 2015)'
_computing_structure_solution 'SHELXT 2018/2 (Sheldrick, 2018)'
_diffrn_ambient_environment N~2~
_diffrn_ambient_temperature 173.01(10)
_diffrn_detector 'Hybrid Pixel Array Detector'
_diffrn_detector_area_resol_mean 10
_diffrn_detector_type HyPix
_diffrn_measured_fraction_theta_full 0.999
_diffrn_measured_fraction_theta_max 0.999
_diffrn_measurement_details
;
        List of Runs (angles in degrees, time in seconds):
  # Type    Start    End  Width  t~exp~   \w     \q     \k     \f   Frames
#--------------------------------------------------------------------------
  1  \w    -32.00  52.00   0.50    0.40    --  -23.00  23.00 134.00  168
  2  \w    -97.00 -10.00   0.50    0.40    --  -23.00 -23.00 -30.00  174
  3  \w    -26.00  26.00   0.50    0.40    --   47.92 -23.00 -30.00  104
  4  \w     36.00 122.00   0.50    0.40    --   47.92  23.00 134.00  172
  5  \w    101.00 177.00   0.50    5.00    --  113.25  23.00 134.00  152
  6  \w    -70.00 -12.00   0.50    0.40    --  -23.00 125.00 -90.00  116
  7  \w    -30.00  53.00   0.50    0.40    --  -23.00  19.00 120.00  166
  8  \w    -70.00 -12.00   0.50    0.40    --  -23.00 125.00 150.00  116
  9  \w    -36.00  49.00   0.50    0.40    --  -23.00  45.00-150.00  170
 10  \w     25.00 121.00   0.50    0.40    --   47.92  77.00-150.00  192
 11  \w     25.00 121.00   0.50    0.40    --   47.92  77.00 -90.00  192
 12  \w     33.00 120.00   0.50    0.40    --   47.92  57.00-150.00  174
 13  \w     25.00 121.00   0.50    0.40    --   47.92  77.00-120.00  192
 14  \w    -25.00  40.00   0.50    0.40    --   47.92 -38.00-150.00  130
 15  \w     42.00  68.00   0.50    5.00    --  113.25 -61.00   0.00   52
 16  \w     42.00  68.00   0.50    5.00    --  113.25 -61.00 -60.00   52
 17  \w     42.00 106.00   0.50    5.00    --  113.25 -94.00 -60.00  128
 18  \w     91.00 177.00   0.50    5.00    --  113.25  77.00-150.00  172
 19  \w    100.00 177.00   0.50    5.00    --  113.25  51.00 -73.48  154
 20  \w     42.00  68.00   0.50    5.00    --  113.25 -61.00 -30.00   52
 21  \w     42.00 102.00   0.50    5.00    --  113.25 -77.00   0.00  120
 22  \w     91.00 177.00   0.50    5.00    --  113.25  77.00 150.00  172
 23  \w     42.00 106.00   0.50    5.00    --  113.25 -94.00-120.00  128
 24  \w    101.00 177.00   0.50    5.00    --  113.25  30.00 -90.00  152
 25  \w     97.00 122.00   0.50    5.00    --  113.25  61.00-120.00   50
 26  \w    101.00 133.00   0.50    5.00    --  113.25  30.00 -60.00   64
 27  \w     97.00 123.00   0.50    5.00    --  113.25  61.00-150.00   52
 28  \w     97.00 122.00   0.50    5.00    --  113.25  61.00 -60.00   50
 29  \w    152.00 177.00   0.50    5.00    --  113.25  61.00 -60.00   50
 30  \w    101.00 134.00   0.50    5.00    --  113.25  45.00 -60.00   66
 31  \w     91.00 117.00   0.50    5.00    --  113.25  77.00 -90.00   52
 32  \w    141.00 167.00   0.50    5.00    --  113.25  77.00 -90.00   52
 33  \w     97.00 122.00   0.50    5.00    --  113.25  61.00-180.00   50
 34  \w     42.00  67.00   0.50    5.00    --  113.25 -61.00-180.00   50
 35  \w    141.00 167.00   0.50    5.00    --  113.25  77.00-180.00   52
 36  \w     43.00  92.00   0.50    5.00    --  113.25 -77.00  90.00   98
 37  \w     91.00 117.00   0.50    5.00    --  113.25  77.00-180.00   52
 38  \w     43.00  68.00   0.50    5.00    --  113.25 -61.00  90.00   50
 39  \w     48.00 102.00   0.50    5.00    --  113.25 -77.00  30.00  108
 40  \w     91.00 116.00   0.50    5.00    --  113.25  77.00-120.00   50
 41  \w    142.00 174.00   0.50    5.00    --  113.25  77.00-120.00   64
 42  \w    105.00 131.00   0.50    5.00    --  113.25  45.00 150.00   52
 43  \w    139.00 168.00   0.50    5.00    --  113.25  45.00 150.00   58
 44  \w     95.00 121.00   0.50    5.00    --  113.25  65.00 154.14   52
 45  \w    128.00 154.00   0.50    5.00    --  113.25  65.00 154.14   52
 46  \w     80.00 105.00   0.50    5.00    --  113.25 -94.00-150.00   50
 47  \w    103.00 129.00   0.50    5.00    --  113.25  45.00 -90.00   52
 48  \w    102.00 166.00   0.50    5.00    --  113.25  45.00-150.00  128
 49  \w    101.00 126.00   0.50    5.00    --  113.25  45.00-120.00   50
 50  \w     45.00  73.00   0.50    5.00    --  113.25 -94.00-150.00   56
 51  \w    101.00 141.00   0.50    5.00    --  113.25  45.00  60.00   80
 52  \w    101.00 128.00   0.50    5.00    --  113.25  30.00-180.00   54
 53  \w     45.00 102.00   0.50    5.00    --  113.25 -94.00-180.00  114
 54  \w    101.00 147.00   0.50    5.00    --  113.25  45.00-180.00   92
 55  \w    102.00 177.00   0.50    5.00    --  113.25  30.00-120.00  150
 56  \w     42.00  67.00   0.50    5.00    --  113.25 -61.00 -90.00   50
 57  \w     98.00 124.00   0.50    5.00    --  113.25  61.00 -90.00   52
 58  \w     50.00 101.00   0.50    5.00    --  113.25 -77.00-120.00  102
 59  \w    140.00 175.00   0.50    5.00    --  113.25  45.00 -60.00   70
 60  \w     97.00 123.00   0.50    5.00    --  113.25  61.00 150.00   52
 61  \w     46.00  72.00   0.50    5.00    --  113.25 -77.00-150.00   52
 62  \w     43.00  68.00   0.50    5.00    --  113.25 -61.00 120.00   50
 63  \w     91.00 118.00   0.50    5.00    --  113.25  77.00 -60.00   54
 64  \w    101.00 154.00   0.50    5.00    --  113.25  30.00-150.00  106
 65  \w     45.00 104.00   0.50    5.00    --  113.25 -94.00  90.00  118
;
_diffrn_measurement_device 'four-circle diffractometer'
_diffrn_measurement_device_type 'XtaLAB Synergy, Dualflex, HyPix'
_diffrn_measurement_method '\w scans'
_diffrn_orient_matrix_type 'CrysAlisPro convention (1999,Acta A55,543-557)'
_diffrn_orient_matrix_UB_11 -0.0137419
_diffrn_orient_matrix_UB_12 0.0494981
_diffrn_orient_matrix_UB_13 -0.0764084
_diffrn_orient_matrix_UB_21 -0.0178382
_diffrn_orient_matrix_UB_22 0.0673094
_diffrn_orient_matrix_UB_23 0.0562583
_diffrn_orient_matrix_UB_31 0.0701468
_diffrn_orient_matrix_UB_32 0.0267921
_diffrn_orient_matrix_UB_33 -0.0002144
_diffrn_radiation_monochromator mirror
_diffrn_radiation_probe x-ray
_diffrn_radiation_type 'Cu K\a'
_diffrn_radiation_wavelength 1.54184
_diffrn_reflns_av_R_equivalents 0.0402
_diffrn_reflns_av_unetI/netI 0.016
_diffrn_reflns_Laue_measured_fraction_full 0.999
_diffrn_reflns_Laue_measured_fraction_max 0.999
_diffrn_reflns_limit_h_max 23
_diffrn_reflns_limit_h_min -25
_diffrn_reflns_limit_k_max 21
_diffrn_reflns_limit_k_min -21
_diffrn_reflns_limit_l_max 20
_diffrn_reflns_limit_l_min -20
_diffrn_reflns_number 57329
_diffrn_reflns_point_group_measured_fraction_full 0.999
_diffrn_reflns_point_group_measured_fraction_max 0.999
_diffrn_reflns_theta_full 67.684
_diffrn_reflns_theta_max 73.266
_diffrn_reflns_theta_min 3.286
_diffrn_source 'micro-focus sealed X-ray tube'
_diffrn_source_type 'PhotonJet (Cu) X-ray Source'
_exptl_absorpt_coefficient_mu 1.444
_exptl_absorpt_correction_T_max 1
_exptl_absorpt_correction_T_min 0.84128
_exptl_absorpt_correction_type multi-scan
_exptl_absorpt_process_details
;
        CrysAlisPro 1.171.41.112a (Rigaku Oxford Diffraction, 2021)
        Empirical absorption correction using spherical harmonics,
        implemented in SCALE3 ABSPACK scaling algorithm.
;
_exptl_crystal_colour colourless
_exptl_crystal_density_diffrn 1.257
_exptl_crystal_description plate
_exptl_crystal_F_000 2392
_exptl_crystal_size_max 0.408
_exptl_crystal_size_mid 0.31
_exptl_crystal_size_min 0.081
_refine_diff_density_max 0.405
_refine_diff_density_min -0.465
_refine_diff_density_rms 0.047
_refine_ls_extinction_method none
_refine_ls_goodness_of_fit_ref 1.059
_refine_ls_hydrogen_treatment constr
_refine_ls_matrix_type full
_refine_ls_number_parameters 549
_refine_ls_number_reflns 5979
_refine_ls_number_restraints 264
_refine_ls_restrained_S_all 1.093
_refine_ls_R_factor_all 0.0725
_refine_ls_R_factor_gt 0.0665
_refine_ls_shift/su_max 0.001
_refine_ls_shift/su_mean 0
_refine_ls_structure_factor_coef Fsqd
_refine_ls_weighting_details 'w=1/[\s^2^(Fo^2^)+(0.1124P)^2^+4.4521P] where P=(Fo^2^+2Fc^2^)/3'
_refine_ls_weighting_scheme calc
_refine_ls_wR_factor_gt 0.2015
_refine_ls_wR_factor_ref 0.2093
_reflns_Friedel_coverage 0
_reflns_number_gt 5187
_reflns_number_total 5979
_reflns_threshold_expression 'I > 2\s(I)'
_twin_special_details
;
Component 2 rotated by 7.0987\% 
around [-0.76 0.65 0.04] (reciprocal) or [-0.64 0.77 0.05] (direct)
Component 3 rotated by -174.2847\% 
around [0.08 1.00 0.01] (reciprocal) or [0.05 1.00 0.02] (direct)
Component 4 rotated by 26.2662\% 
around [-0.26 0.97 -0.02] (reciprocal) or [-0.19 0.98 -0.02] (direct)
;
_cod_data_source_file d3dt00069a2.cif
_cod_data_source_block 22EH016_AMB-720
_cod_depositor_comments 'Adding full bibliography for 7712094--7712100.cif.'
_cod_database_code 7712098
_shelx_estimated_absorpt_t_min 0.59
_shelx_estimated_absorpt_t_max 0.892
_oxdiff_exptl_absorpt_empirical_details
;
        Empirical correction (ABSPACK) includes:
        - Absorption correction using spherical harmonics
        - Frame scaling
;
_oxdiff_exptl_absorpt_empirical_full_max 1.751
_oxdiff_exptl_absorpt_empirical_full_min 0.45
_shelx_shelxl_version_number 2018/3
_olex2_refinement_description
;
        1. Fixed Uiso
 At 1.2 times of:
  All C(H) groups, All C(H,H) groups, All C(H,H,H,H) groups
        2. Restrained distances
 C26A-C25A = C25-C26
 1.54 with sigma of 0.01
 C28A-C29A
 1.53 with sigma of 0.01
 C24A-C25A
 1.53 with sigma of 0.01
 C26-C27
 1.53 with sigma of 0.01
 C26-C25 \\sim C26A-C25A
 with sigma of 0.002
 C22-C21A \\sim C22-C21
 with sigma of 0.002
        3. Rigid bond restraints
 C23A, C21A, C20A, C22, O1
 with sigma for 1-2 distances of 0.001 and sigma for 1-3 distances of 0.001
 C25A, C26A, C27A, O0, C24A
 with sigma for 1-2 distances of 0.001 and sigma for 1-3 distances of 0.001
 C8, C9, C10, C11, C12, C13
 with sigma for 1-2 distances of 0.001 and sigma for 1-3 distances of 0.001
 O1, C23, C22, C21, C20
 with sigma for 1-2 distances of 0.001 and sigma for 1-3 distances of 0.001
 C13A, C12A, C11A, C10A, C9A, C8A
 with sigma for 1-2 distances of 0.001 and sigma for 1-3 distances of 0.001
 C25, C24, O2, C27, C26
 with sigma for 1-2 distances of 0.001 and sigma for 1-3 distances of 0.001
 C28, C29, C30, C31, O3
 with sigma for 1-2 distances of 0.001 and sigma for 1-3 distances of 0.001
 O4, C31A, C30A, C29A, C28A
 with sigma for 1-2 distances of 0.001 and sigma for 1-3 distances of 0.001
 C18, C17, C16, C15, C14, C19
 with sigma for 1-2 distances of 0.001 and sigma for 1-3 distances of 0.001
        4. Uiso/Uaniso restraints and constraints
Uanis(C20A) \\sim Ueq, Uanis(C21A) \\sim Ueq, Uanis(C21) \\sim Ueq, Uanis(C23)
\\sim Ueq: with sigma of 0.015 and sigma for terminal atoms of 0.02
Uanis(C22) \\sim Ueq: with sigma of 0.02 and sigma for terminal atoms of 0.02
Uanis(C4A) \\sim Ueq, Uanis(C3A) \\sim Ueq, Uanis(C5) \\sim Ueq, Uanis(C2A)
\\sim Ueq: with sigma of 0.01 and sigma for terminal atoms of 0.02
Uanis(C3) \\sim Ueq, Uanis(C2) \\sim Ueq: with sigma of 0.02 and sigma for
        terminal atoms of 0.02
Uanis(C4) \\sim Ueq: with sigma of 0.01 and sigma for terminal atoms of 0.01
Uanis(C6A) \\sim Ueq: with sigma of 0.01 and sigma for terminal atoms of 0.02
Uanis(C23A) \\sim Ueq: with sigma of 0.01 and sigma for terminal atoms of 0.02
Uanis(C10A) \\sim Ueq, Uanis(C10) \\sim Ueq, Uanis(C11A) \\sim Ueq, Uanis(C12A)
\\sim Ueq: with sigma of 0.02 and sigma for terminal atoms of 0.02
Uanis(C25) \\sim Ueq: with sigma of 0.02 and sigma for terminal atoms of 0.02
Uanis(O4) \\sim Ueq, Uanis(C30) \\sim Ueq, Uanis(C29) \\sim Ueq, Uanis(C28)
\\sim Ueq, Uanis(C28A) \\sim Ueq, Uanis(C30A) \\sim Ueq: with sigma of 0.02 and
        sigma for terminal atoms of 0.02
Uanis(C1D) \\sim Ueq, Uanis(C1) \\sim Ueq: with sigma of 0.01 and sigma for
        terminal atoms of 0.02
        5. Others
 Sof(C8A)=Sof(C13A)=Sof(H13A)=Sof(C12A)=Sof(H12A)=Sof(C11A)=Sof(H11A)=
 Sof(C10A)=Sof(H10A)=Sof(C9A)=Sof(H9A)=1-FVAR(1)
 Sof(C8)=Sof(C13)=Sof(H13)=Sof(C10)=Sof(H10)=Sof(C9)=Sof(H9)=Sof(C11)=Sof(H11)=
 Sof(C12)=Sof(H12)=FVAR(1)
 Sof(C27A)=Sof(H27C)=Sof(H27D)=Sof(C26A)=Sof(H26C)=Sof(H26D)=Sof(C25A)=
 Sof(H25C)=Sof(H25D)=Sof(C24A)=Sof(H24C)=Sof(H24D)=Sof(O0)=1-FVAR(2)
 Sof(O2)=Sof(C24)=Sof(H24A)=Sof(H24B)=Sof(C27)=Sof(H27A)=Sof(H27B)=Sof(C26)=
 Sof(H26A)=Sof(H26B)=Sof(C25)=Sof(H25A)=Sof(H25B)=FVAR(2)
 Sof(H22C)=Sof(H22D)=Sof(C20A)=Sof(H20C)=Sof(H20D)=Sof(C21A)=Sof(H21C)=
 Sof(H21D)=Sof(C23A)=Sof(H23C)=Sof(H23D)=1-FVAR(3)
 Sof(C20)=Sof(H20A)=Sof(H20B)=Sof(H22A)=Sof(H22B)=Sof(C21)=Sof(H21A)=Sof(H21B)=
 Sof(C23)=Sof(H23A)=Sof(H23B)=FVAR(3)
 Sof(C31A)=Sof(H31C)=Sof(H31D)=Sof(C29A)=Sof(H29C)=Sof(H29D)=Sof(C30A)=
 Sof(H30C)=Sof(H30D)=Sof(C28A)=Sof(H28C)=Sof(H28D)=Sof(O4)=1-FVAR(4)
 Sof(O3)=Sof(C28)=Sof(H28A)=Sof(H28B)=Sof(C29)=Sof(H29A)=Sof(H29B)=Sof(C30)=
 Sof(H30A)=Sof(H30B)=Sof(C31)=Sof(H31A)=Sof(H31B)=FVAR(4)
 Sof(C3A)=Sof(H3A)=Sof(C4A)=Sof(H4A)=Sof(C5A)=Sof(H5A)=Sof(C6A)=Sof(H6A)=
 Sof(C7A)=Sof(H7A)=Sof(C2A)=Sof(C1D)=1-FVAR(5)
 Sof(C2)=Sof(C7)=Sof(H7)=Sof(C6)=Sof(H6)=Sof(C5)=Sof(H5)=Sof(C4)=Sof(H4)=
 Sof(C3)=Sof(H3)=Sof(C1)=FVAR(5)
        6.a Secondary CH2 refined with riding coordinates:
 C20(H20A,H20B), C24(H24A,H24B), C27(H27A,H27B), C22(H22A,H22B), C22(H22C,
 H22D), C21(H21A,H21B), C28(H28A,H28B), C23(H23A,H23B), C29(H29A,H29B),
 C26(H26A,H26B), C25(H25A,H25B), C30(H30A,H30B), C31(H31A,H31B), C27A(H27C,
 H27D), C26A(H26C,H26D), C25A(H25C,H25D), C24A(H24C,H24D), C20A(H20C,H20D),
 C21A(H21C,H21D), C23A(H23C,H23D), C31A(H31C,H31D), C29A(H29C,H29D), C30A(H30C,
 H30D), C28A(H28C,H28D)
        6.b Aromatic/amide H refined with riding coordinates:
 C15(H15), C7(H7), C6(H6), C5(H5), C4(H4), C3(H3), C19(H19), C16(H16),
 C13(H13), C10(H10), C17(H17), C18(H18), C9(H9), C11(H11), C12(H12), C13A(H13A),
  C12A(H12A), C11A(H11A), C10A(H10A), C9A(H9A), C3A(H3A), C4A(H4A), C5A(H5A),
 C6A(H6A), C7A(H7A)
        6.c Fitted hexagon refined as free rotating group:
 C2(C7,C6,C5,C4,C3), C3A(C4A,C5A,C6A,C7A,C2A)
;
_oxdiff_twin_integration_method simultaneous
_oxdiff_twin_items 4

loop_
_symmetry_equiv_pos_as_xyz
'x, y, z'
'-x, y, -z+1/2'
'x+1/2, y+1/2, z'
'-x+1/2, y+1/2, -z+1/2'
'-x, -y, -z'
'x, -y, z-1/2'
'-x+1/2, -y+1/2, -z'
'x+1/2, -y+1/2, z-1/2'

loop_
_atom_site_label
_atom_site_type_symbol
_atom_site_fract_x
_atom_site_fract_y
_atom_site_fract_z
_atom_site_U_iso_or_equiv
_atom_site_adp_type
_atom_site_occupancy
_atom_site_site_symmetry_order
_atom_site_calc_flag
_atom_site_refinement_flags_posn
_atom_site_refinement_flags_adp
_atom_site_refinement_flags_occupancy
_atom_site_disorder_assembly
_atom_site_disorder_group
Ni1 Ni 0.47585(2) 0.77132(3) 0.33315(3) 0.0779(2) Uani 1 1 d . . . . .
Na1 Na 0.60220(6) 0.82023(8) 0.30252(8) 0.0902(4) Uani 1 1 d . . . . .
Na2 Na 0.41472(8) 0.78177(9) 0.50630(8) 0.1022(4) Uani 1 1 d . . . . .
O1 O 0.69899(15) 0.8468(2) 0.3577(2) 0.1419(12) Uani 1 1 d . U . . .
O2 O 0.4163(7) 0.6730(6) 0.5757(7) 0.115(3) Uani 0.472(10) 1 d . U P A 1
C14 C 0.39059(15) 0.8119(2) 0.35608(19) 0.0862(7) Uani 1 1 d . U . . .
O3 O 0.3790(7) 0.8520(9) 0.6163(9) 0.152(4) Uani 0.664(9) 1 d . U P A 1
C15 C 0.37649(18) 0.8897(2) 0.3683(2) 0.0989(8) Uani 1 1 d . U . . .
H15 H 0.40913 0.925971 0.357643 0.119 Uiso 1 1 calc R U . . .
C2 C 0.5759(3) 0.6460(3) 0.2875(6) 0.073(2) Uani 0.60(2) 1 d G U P B 1
C7 C 0.5748(3) 0.5847(3) 0.2334(6) 0.078(2) Uani 0.60(2) 1 d G . P B 1
H7 H 0.54143 0.580364 0.193844 0.093 Uiso 0.60(2) 1 calc R U P B 1
C6 C 0.6226(4) 0.5298(2) 0.2373(6) 0.096(2) Uani 0.60(2) 1 d G . P B 1
H6 H 0.621855 0.487891 0.20028 0.115 Uiso 0.60(2) 1 calc R U P B 1
C5 C 0.6715(4) 0.5362(3) 0.2952(7) 0.113(3) Uani 0.60(2) 1 d G U P B 1
H5 H 0.704124 0.498642 0.297809 0.136 Uiso 0.60(2) 1 calc R U P B 1
C4 C 0.6726(4) 0.5975(4) 0.3493(8) 0.117(3) Uani 0.60(2) 1 d G U P B 1
H4 H 0.705969 0.601867 0.388902 0.141 Uiso 0.60(2) 1 calc R U P B 1
C3 C 0.6248(4) 0.6524(3) 0.3455(7) 0.102(3) Uani 0.60(2) 1 d G U P B 1
H3 H 0.625544 0.694342 0.382467 0.123 Uiso 0.60(2) 1 calc R U P B 1
C19 C 0.3371(2) 0.7638(3) 0.3706(3) 0.1158(11) Uani 1 1 d . U . . .
H19 H 0.341484 0.710676 0.36114 0.139 Uiso 1 1 calc R U . . .
C8 C 0.5212(4) 0.8214(5) 0.4308(5) 0.0723(15) Uani 0.613(12) 1 d . U P A 1
C16 C 0.3165(2) 0.9166(3) 0.3955(3) 0.1337(13) Uani 1 1 d . U . . .
H16 H 0.309444 0.969602 0.402895 0.16 Uiso 1 1 calc R U . . .
C13 C 0.5314(4) 0.8997(5) 0.4382(4) 0.0853(16) Uani 0.613(12) 1 d . U P A 1
H13 H 0.515859 0.931447 0.39519 0.102 Uiso 0.613(12) 1 calc R U P A 1
C10 C 0.5748(12) 0.8105(10) 0.5691(10) 0.141(5) Uani 0.613(12) 1 d . U P A 1
H10 H 0.585585 0.780563 0.615934 0.169 Uiso 0.613(12) 1 calc R U P A 1
C17 C 0.2692(3) 0.8663(5) 0.4108(4) 0.168(2) Uani 1 1 d . U . . .
H17 H 0.229223 0.883964 0.430571 0.202 Uiso 1 1 calc R U . . .
C20 C 0.7203(6) 0.8723(7) 0.4346(7) 0.128(3) Uani 0.558(13) 1 d . U P C 1
H20A H 0.71655 0.832048 0.476927 0.154 Uiso 0.558(13) 1 calc R U P C 1
H20B H 0.696301 0.917884 0.452669 0.154 Uiso 0.558(13) 1 calc R U P C 1
C18 C 0.2782(3) 0.7913(5) 0.3983(4) 0.1569(19) Uani 1 1 d . U . . .
H18 H 0.244225 0.756746 0.408337 0.188 Uiso 1 1 calc R U . . .
C9 C 0.5469(3) 0.7790(6) 0.4980(4) 0.097(2) Uani 0.613(12) 1 d . U P A 1
H9 H 0.544922 0.725039 0.494501 0.116 Uiso 0.613(12) 1 calc R U P A 1
C24 C 0.4351(10) 0.6605(8) 0.6596(9) 0.162(5) Uani 0.472(10) 1 d . U P A 1
H24A H 0.445071 0.7096 0.686673 0.195 Uiso 0.472(10) 1 calc R U P A 1
H24B H 0.400011 0.635579 0.690256 0.195 Uiso 0.472(10) 1 calc R U P A 1
C11 C 0.5865(5) 0.8945(8) 0.5660(6) 0.148(4) Uani 0.613(12) 1 d . U P A 1
H11 H 0.610687 0.918831 0.608102 0.178 Uiso 0.613(12) 1 calc R U P A 1
C27 C 0.4324(9) 0.6067(8) 0.5298(10) 0.154(5) Uani 0.472(10) 1 d D U P A 1
H27A H 0.461498 0.619151 0.483836 0.185 Uiso 0.472(10) 1 calc R U P A 1
H27B H 0.393686 0.58147 0.507531 0.185 Uiso 0.472(10) 1 calc R U P A 1
C12 C 0.5628(4) 0.9344(7) 0.5039(5) 0.124(3) Uani 0.613(12) 1 d . U P A 1
H12 H 0.567233 0.988239 0.504169 0.149 Uiso 0.613(12) 1 calc R U P A 1
C22 C 0.8043(3) 0.8334(6) 0.3445(5) 0.197(3) Uani 1 1 d D U . . .
H22A H 0.820348 0.862286 0.296478 0.237 Uiso 0.558(13) 1 calc R U P C 1
H22B H 0.837957 0.797364 0.36235 0.237 Uiso 0.558(13) 1 calc R U P C 1
H22C H 0.840131 0.868624 0.333072 0.237 Uiso 0.442(13) 1 calc R U P C 2
H22D H 0.816581 0.781293 0.327748 0.237 Uiso 0.442(13) 1 calc R U P C 2
C21 C 0.7878(5) 0.8908(9) 0.4180(8) 0.186(4) Uani 0.558(13) 1 d D U P C 1
H21A H 0.815078 0.881143 0.466856 0.223 Uiso 0.558(13) 1 calc R U P C 1
H21B H 0.792783 0.944493 0.400646 0.223 Uiso 0.558(13) 1 calc R U P C 1
C28 C 0.3264(6) 0.8924(7) 0.6357(10) 0.194(5) Uani 0.664(9) 1 d . U P A 1
H28A H 0.306203 0.914005 0.585559 0.233 Uiso 0.664(9) 1 calc R U P A 1
H28B H 0.294747 0.85998 0.664247 0.233 Uiso 0.664(9) 1 calc R U P A 1
C23 C 0.7557(7) 0.7984(14) 0.3252(13) 0.201(6) Uani 0.558(13) 1 d . U P C 1
H23A H 0.755616 0.747208 0.350815 0.241 Uiso 0.558(13) 1 calc R U P C 1
H23B H 0.752802 0.792475 0.264696 0.241 Uiso 0.558(13) 1 calc R U P C 1
C29 C 0.3471(10) 0.9472(14) 0.6848(16) 0.238(8) Uani 0.664(9) 1 d . U P A 1
H29A H 0.32198 0.945974 0.736316 0.286 Uiso 0.664(9) 1 calc R U P A 1
H29B H 0.338955 0.996882 0.657868 0.286 Uiso 0.664(9) 1 calc R U P A 1
C26 C 0.4656(19) 0.5568(13) 0.5937(17) 0.280(16) Uani 0.472(10) 1 d D U P A 1
H26A H 0.502258 0.529245 0.569299 0.336 Uiso 0.472(10) 1 calc R U P A 1
H26B H 0.435548 0.519387 0.617586 0.336 Uiso 0.472(10) 1 calc R U P A 1
C25 C 0.4883(8) 0.6145(9) 0.6590(10) 0.190(6) Uani 0.472(10) 1 d D U P A 1
H25A H 0.496077 0.590242 0.713117 0.228 Uiso 0.472(10) 1 calc R U P A 1
H25B H 0.527054 0.642371 0.641371 0.228 Uiso 0.472(10) 1 calc R U P A 1
C30 C 0.4198(9) 0.9421(10) 0.7075(9) 0.225(5) Uani 0.664(9) 1 d . U P A 1
H30A H 0.446745 0.977455 0.675176 0.27 Uiso 0.664(9) 1 calc R U P A 1
H30B H 0.428348 0.948046 0.767138 0.27 Uiso 0.664(9) 1 calc R U P A 1
C31 C 0.4237(8) 0.8651(11) 0.6800(8) 0.228(6) Uani 0.664(9) 1 d . U P A 1
H31A H 0.467437 0.85456 0.659776 0.274 Uiso 0.664(9) 1 calc R U P A 1
H31B H 0.415015 0.830293 0.72656 0.274 Uiso 0.664(9) 1 calc R U P A 1
C8A C 0.5230(7) 0.7904(7) 0.4237(7) 0.068(2) Uani 0.387(12) 1 d . U P A 2
C13A C 0.5307(7) 0.8642(9) 0.4545(8) 0.089(3) Uani 0.387(12) 1 d . U P A 2
H13A H 0.51779 0.905758 0.420926 0.107 Uiso 0.387(12) 1 calc R U P A 2
C12A C 0.5566(8) 0.8799(11) 0.5325(9) 0.133(5) Uani 0.387(12) 1 d . U P A 2
H12A H 0.553501 0.930334 0.553298 0.16 Uiso 0.387(12) 1 calc R U P A 2
C11A C 0.583(2) 0.8325(17) 0.5742(14) 0.137(7) Uani 0.387(12) 1 d . U P A 2
H11A H 0.610816 0.84651 0.61751 0.165 Uiso 0.387(12) 1 calc R U P A 2
C10A C 0.5687(7) 0.7493(11) 0.5555(7) 0.126(4) Uani 0.387(12) 1 d . U P A 2
H10A H 0.576428 0.710744 0.595302 0.152 Uiso 0.387(12) 1 calc R U P A 2
C9A C 0.5441(6) 0.7315(7) 0.4777(6) 0.091(3) Uani 0.387(12) 1 d . U P A 2
H9A H 0.541453 0.679849 0.460723 0.109 Uiso 0.387(12) 1 calc R U P A 2
C27A C 0.3982(5) 0.5916(5) 0.4907(6) 0.116(2) Uani 0.528(10) 1 d . U P A 2
H27C H 0.431181 0.598654 0.447784 0.139 Uiso 0.528(10) 1 calc R U P A 2
H27D H 0.355763 0.588331 0.463708 0.139 Uiso 0.528(10) 1 calc R U P A 2
C26A C 0.4111(5) 0.5232(5) 0.5388(6) 0.138(3) Uani 0.528(10) 1 d D U P A 2
H26C H 0.432414 0.483561 0.505433 0.165 Uiso 0.528(10) 1 calc R U P A 2
H26D H 0.371575 0.502129 0.563083 0.165 Uiso 0.528(10) 1 calc R U P A 2
C25A C 0.4563(10) 0.5556(9) 0.6054(11) 0.191(7) Uani 0.528(10) 1 d D U P A 2
H25C H 0.460746 0.520657 0.652927 0.229 Uiso 0.528(10) 1 calc R U P A 2
H25D H 0.499058 0.567627 0.583082 0.229 Uiso 0.528(10) 1 calc R U P A 2
C24A C 0.4194(5) 0.6272(5) 0.6279(5) 0.108(3) Uani 0.528(10) 1 d D U P A 2
H24C H 0.382165 0.615337 0.663095 0.13 Uiso 0.528(10) 1 calc R U P A 2
H24D H 0.447121 0.664622 0.656548 0.13 Uiso 0.528(10) 1 calc R U P A 2
O0 O 0.3999(5) 0.6542(5) 0.5494(5) 0.096(2) Uani 0.528(10) 1 d . U P A 2
C20A C 0.7182(11) 0.8290(15) 0.4334(14) 0.180(5) Uani 0.442(13) 1 d . U P C 2
H20C H 0.705485 0.776075 0.446382 0.216 Uiso 0.442(13) 1 calc R U P C 2
H20D H 0.697432 0.863282 0.473694 0.216 Uiso 0.442(13) 1 calc R U P C 2
C21A C 0.7845(8) 0.8362(15) 0.4395(7) 0.192(5) Uani 0.442(13) 1 d D U P C 2
H21C H 0.80364 0.793522 0.47089 0.23 Uiso 0.442(13) 1 calc R U P C 2
H21D H 0.79694 0.885026 0.465445 0.23 Uiso 0.442(13) 1 calc R U P C 2
C23A C 0.7526(7) 0.8551(12) 0.3073(9) 0.150(4) Uani 0.442(13) 1 d . U P C 2
H23C H 0.746559 0.824451 0.256646 0.18 Uiso 0.442(13) 1 calc R U P C 2
H23D H 0.756846 0.909106 0.290884 0.18 Uiso 0.442(13) 1 calc R U P C 2
C31A C 0.3623(9) 0.8221(11) 0.6896(9) 0.133(5) Uani 0.336(9) 1 d . U P A 2
H31C H 0.395397 0.804703 0.729147 0.16 Uiso 0.336(9) 1 calc R U P A 2
H31D H 0.332162 0.779487 0.680382 0.16 Uiso 0.336(9) 1 calc R U P A 2
C29A C 0.3635(12) 0.956(2) 0.6999(16) 0.169(7) Uani 0.336(9) 1 d D U P A 2
H29C H 0.397363 0.96967 0.739998 0.203 Uiso 0.336(9) 1 calc R U P A 2
H29D H 0.333748 0.999064 0.692323 0.203 Uiso 0.336(9) 1 calc R U P A 2
C30A C 0.3293(11) 0.8836(14) 0.7235(15) 0.169(6) Uani 0.336(9) 1 d . U P A 2
H30C H 0.327932 0.878678 0.78426 0.203 Uiso 0.336(9) 1 calc R U P A 2
H30D H 0.284802 0.884591 0.702396 0.203 Uiso 0.336(9) 1 calc R U P A 2
C28A C 0.3912(16) 0.9280(14) 0.6181(14) 0.196(8) Uani 0.336(9) 1 d D U P A 2
H28C H 0.435668 0.946203 0.61158 0.235 Uiso 0.336(9) 1 calc R U P A 2
H28D H 0.365266 0.947239 0.571335 0.235 Uiso 0.336(9) 1 calc R U P A 2
O4 O 0.3895(14) 0.8393(16) 0.6204(16) 0.146(6) Uani 0.336(9) 1 d . U P A 2
C3A C 0.6357(4) 0.6527(5) 0.3126(7) 0.079(3) Uani 0.40(2) 1 d G U P B 2
H3A H 0.636553 0.692571 0.352125 0.094 Uiso 0.40(2) 1 calc R U P B 2
C4A C 0.6841(3) 0.5984(6) 0.3120(9) 0.092(3) Uani 0.40(2) 1 d G U P B 2
H4A H 0.717989 0.601206 0.351126 0.111 Uiso 0.40(2) 1 calc R U P B 2
C5A C 0.6829(4) 0.5400(4) 0.2543(12) 0.117(5) Uani 0.40(2) 1 d G . P B 2
H5A H 0.715985 0.502923 0.253849 0.14 Uiso 0.40(2) 1 calc R U P B 2
C6A C 0.6334(5) 0.5359(5) 0.1971(13) 0.113(4) Uani 0.40(2) 1 d G U P B 2
H6A H 0.632545 0.496004 0.157572 0.136 Uiso 0.40(2) 1 calc R U P B 2
C7A C 0.5850(4) 0.5902(5) 0.1977(10) 0.093(3) Uani 0.40(2) 1 d G . P B 2
H7A H 0.551108 0.587368 0.15857 0.112 Uiso 0.40(2) 1 calc R U P B 2
C2A C 0.5862(4) 0.6486(4) 0.2554(8) 0.071(2) Uani 0.40(2) 1 d G U P B 2
C1 C 0.5246(5) 0.7096(5) 0.2784(7) 0.0680(19) Uani 0.60(2) 1 d . U P B 1
C1D C 0.5378(6) 0.7039(7) 0.2532(9) 0.059(2) Uani 0.40(2) 1 d . U P B 2

loop_
_atom_site_aniso_label
_atom_site_aniso_U_11
_atom_site_aniso_U_22
_atom_site_aniso_U_33
_atom_site_aniso_U_23
_atom_site_aniso_U_13
_atom_site_aniso_U_12
Ni1 0.0738(3) 0.0658(3) 0.0938(4) 0.0212(2) -0.0212(3) -0.00451(19)
Na1 0.0742(7) 0.1062(9) 0.0901(8) -0.0310(6) -0.0058(6) -0.0156(6)
Na2 0.1143(10) 0.1200(10) 0.0722(7) 0.0270(7) 0.0145(7) 0.0091(8)
O1 0.0991(16) 0.203(3) 0.123(2) -0.049(2) -0.0251(15) -0.0245(19)
O2 0.133(7) 0.119(6) 0.094(5) 0.030(4) 0.015(4) 0.011(5)
C14 0.0792(14) 0.0980(15) 0.0814(18) 0.0349(14) -0.0081(13) -0.0051(12)
O3 0.177(6) 0.181(8) 0.098(5) 0.006(4) 0.050(4) 0.045(5)
C15 0.0928(16) 0.1062(14) 0.098(2) 0.0270(18) -0.0079(16) 0.0105(14)
C2 0.083(4) 0.056(3) 0.080(5) 0.001(2) -0.011(3) 0.011(2)
C7 0.095(4) 0.052(2) 0.087(5) 0.007(3) -0.007(3) 0.004(2)
C6 0.120(5) 0.062(3) 0.105(6) -0.003(3) 0.008(4) 0.018(3)
C5 0.117(5) 0.097(4) 0.125(6) 0.007(4) -0.005(4) 0.049(4)
C4 0.124(5) 0.120(5) 0.108(6) -0.004(4) -0.028(4) 0.056(4)
C3 0.108(5) 0.099(4) 0.100(6) -0.015(4) -0.037(4) 0.043(4)
C19 0.097(2) 0.135(2) 0.115(3) 0.046(2) -0.0035(19) -0.0280(16)
C8 0.076(3) 0.074(3) 0.067(3) 0.005(3) 0.002(2) 0.002(4)
C16 0.109(2) 0.159(3) 0.134(3) 0.007(3) -0.002(2) 0.034(2)
C13 0.096(4) 0.079(3) 0.081(3) -0.019(3) 0.006(2) -0.001(4)
C10 0.144(9) 0.192(8) 0.086(5) 0.001(6) -0.035(6) 0.003(10)
C17 0.101(3) 0.236(4) 0.167(5) 0.002(5) 0.028(3) 0.010(3)
C20 0.139(4) 0.137(7) 0.108(4) -0.008(5) -0.043(3) -0.025(5)
C18 0.105(2) 0.214(4) 0.153(4) 0.030(5) 0.034(3) -0.039(3)
C9 0.100(4) 0.118(5) 0.073(3) 0.017(3) -0.011(3) 0.005(4)
C24 0.257(14) 0.122(8) 0.108(6) 0.046(5) -0.018(8) 0.016(9)
C11 0.162(8) 0.187(8) 0.096(4) -0.057(5) -0.028(4) 0.008(6)
C27 0.184(14) 0.132(8) 0.147(7) -0.002(6) 0.014(7) 0.009(9)
C12 0.137(6) 0.127(5) 0.109(4) -0.056(4) -0.009(4) 0.000(5)
C22 0.1032(19) 0.291(9) 0.197(5) 0.010(5) -0.015(3) -0.007(4)
C21 0.152(5) 0.250(10) 0.154(7) 0.010(6) -0.065(4) -0.088(7)
C28 0.154(5) 0.185(9) 0.243(11) -0.058(8) 0.063(5) 0.013(5)
C23 0.140(5) 0.237(11) 0.226(10) -0.083(8) 0.023(7) -0.015(5)
C29 0.255(10) 0.190(11) 0.269(16) -0.081(9) 0.028(10) 0.037(9)
C26 0.37(4) 0.198(14) 0.271(19) -0.015(12) -0.071(19) 0.153(17)
C25 0.179(10) 0.191(11) 0.199(10) 0.104(8) -0.043(7) -0.011(7)
C30 0.255(10) 0.259(10) 0.161(9) -0.001(7) 0.022(8) -0.062(10)
C31 0.235(10) 0.314(12) 0.135(8) -0.053(11) 0.005(6) 0.085(10)
C8A 0.075(5) 0.067(4) 0.062(4) -0.002(3) -0.003(3) 0.003(6)
C13A 0.105(7) 0.076(4) 0.086(5) -0.016(5) -0.014(5) -0.003(7)
C12A 0.159(10) 0.134(7) 0.106(7) -0.054(6) -0.037(6) 0.014(8)
C11A 0.148(16) 0.184(10) 0.079(7) -0.038(6) -0.034(8) 0.019(9)
C10A 0.150(9) 0.159(8) 0.070(4) 0.013(5) -0.020(5) 0.029(8)
C9A 0.107(6) 0.090(5) 0.076(4) 0.012(4) -0.010(4) 0.015(5)
C27A 0.125(6) 0.129(5) 0.092(4) -0.010(3) 0.001(4) 0.005(5)
C26A 0.167(9) 0.103(3) 0.144(6) -0.008(3) 0.037(6) 0.019(5)
C25A 0.244(19) 0.174(10) 0.154(9) -0.005(7) -0.056(9) 0.097(9)
C24A 0.145(7) 0.108(5) 0.072(3) 0.022(3) 0.012(4) 0.001(4)
O0 0.120(5) 0.096(3) 0.072(3) 0.018(2) 0.014(3) 0.001(3)
C20A 0.174(6) 0.215(14) 0.151(6) 0.066(10) 0.008(4) -0.026(9)
C21A 0.172(6) 0.241(14) 0.163(4) 0.003(9) -0.073(4) 0.049(10)
C23A 0.135(4) 0.177(9) 0.137(4) 0.052(7) -0.007(3) -0.015(6)
C31A 0.121(11) 0.182(9) 0.096(7) 0.007(7) 0.010(6) 0.025(8)
C29A 0.153(18) 0.194(9) 0.158(13) -0.073(10) -0.033(11) -0.013(11)
C30A 0.162(13) 0.188(11) 0.158(12) -0.006(9) 0.017(9) 0.042(8)
C28A 0.277(18) 0.147(8) 0.165(12) -0.009(9) 0.043(11) 0.003(13)
O4 0.212(15) 0.148(8) 0.077(7) -0.009(7) 0.006(7) -0.026(10)
C3A 0.077(5) 0.080(5) 0.079(5) -0.002(4) 0.000(4) 0.005(4)
C4A 0.078(5) 0.099(6) 0.100(7) 0.021(5) 0.003(4) 0.008(4)
C5A 0.113(8) 0.080(6) 0.157(13) 0.015(7) 0.038(8) 0.026(5)
C6A 0.116(7) 0.097(6) 0.126(9) -0.003(6) 0.022(6) 0.017(5)
C7A 0.112(7) 0.069(5) 0.099(8) -0.008(5) 0.020(6) -0.005(4)
C2A 0.079(4) 0.068(4) 0.067(5) 0.019(4) -0.004(4) -0.001(3)
C1 0.069(4) 0.055(3) 0.080(5) -0.017(3) -0.007(3) 0.019(3)
C1D 0.061(5) 0.047(4) 0.067(5) -0.016(4) 0.002(4) 0.011(3)

loop_
_atom_type_symbol
_atom_type_description
_atom_type_scat_dispersion_real
_atom_type_scat_dispersion_imag
_atom_type_scat_source
C C 0.0181 0.0091 'International Tables Vol C Tables 4.2.6.8 and 6.1.1.4'
H H 0 0 'International Tables Vol C Tables 4.2.6.8 and 6.1.1.4'
Na Na 0.1353 0.1239 'International Tables Vol C Tables 4.2.6.8 and 6.1.1.4'
Ni Ni -3.0029 0.5091 'International Tables Vol C Tables 4.2.6.8 and 6.1.1.4'
O O 0.0492 0.0322 'International Tables Vol C Tables 4.2.6.8 and 6.1.1.4'

loop_
_exptl_crystal_face_index_h
_exptl_crystal_face_index_k
_exptl_crystal_face_index_l
_exptl_crystal_face_perp_dist
-1 0 0 0.2096
1 0 0 0.2061
1 -1 -1 0.1506
-1 1 1 0.1407
0 1 1 0.1187
1 1 1 0.1101
-1 0 1 0.1374
0 0 1 0.048
0 0 -1 0.0332
1 0 1 0.1127
-1 0 -1 0.147
-1 -1 1 0.1151
0 -1 1 0.1133
1 -1 1 0.1431
-1 1 -1 0.1682
-1 -1 0 0.1393
1 -1 0 0.1731
0 -1 0 0.1611
0 1 0 0.1845

loop_
_geom_angle_atom_site_label_1
_geom_angle_atom_site_label_2
_geom_angle_atom_site_label_3
_geom_angle
_geom_angle_site_symmetry_1
_geom_angle_site_symmetry_3
_geom_angle_publ_flag
Na1 Ni1 Na1 107.64(4) . 2_655 ?
Na1 Ni1 Na2 116.32(4) 2_655 . ?
Na1 Ni1 Na2 122.14(4) . . ?
C14 Ni1 Na1 61.41(9) . 2_655 ?
C14 Ni1 Na1 140.94(10) . . ?
C14 Ni1 Na2 54.96(9) . . ?
C14 Ni1 C8 96.7(3) . . ?
C14 Ni1 C1 110.5(3) . 2_655 ?
C14 Ni1 C1D 148.5(4) . . ?
C8 Ni1 Na1 136.7(2) . 2_655 ?
C8 Ni1 Na1 64.8(3) . . ?
C8 Ni1 Na2 57.5(3) . . ?
C8 Ni1 C1 152.5(4) . 2_655 ?
C8A Ni1 Na1 65.0(5) . . ?
C8A Ni1 Na2 58.3(5) . . ?
C8A Ni1 C14 105.9(5) . . ?
C8A Ni1 C1D 105.1(6) . . ?
C8A Ni1 C1D 144.9(6) . 2_655 ?
C1 Ni1 Na1 63.1(3) . . ?
C1 Ni1 Na1 90.3(3) 2_655 . ?
C1 Ni1 Na1 59.6(3) 2_655 2_655 ?
C1 Ni1 Na1 97.3(3) . 2_655 ?
C1 Ni1 Na2 138.4(4) . . ?
C1 Ni1 Na2 143.9(3) 2_655 . ?
C1 Ni1 C14 149.6(3) . . ?
C1 Ni1 C8 113.2(4) . . ?
C1 Ni1 C1 40.5(5) . 2_655 ?
C1 Ni1 C1D 45.9(3) . 2_655 ?
C1D Ni1 Na1 101.7(4) 2_655 . ?
C1D Ni1 Na1 60.2(3) . . ?
C1D Ni1 Na2 131.3(4) 2_655 . ?
C1D Ni1 Na2 144.9(4) . . ?
C1D Ni1 C14 103.8(4) 2_655 . ?
C1D Ni1 C1D 45.3(7) 2_655 . ?
Ni1 Na1 Ni1 60.97(3) . 2_655 ?
Ni1 Na1 C15 60.58(7) 2_655 2_655 ?
Ni1 Na1 C15 114.89(8) . 2_655 ?
Ni1 Na1 C13 114.97(15) 2_655 . ?
Ni1 Na1 C13 63.10(15) . . ?
Ni1 Na1 C13A 115.2(2) 2_655 . ?
Ni1 Na1 C13A 57.5(3) . . ?
Ni1 Na1 C3A 84.92(16) . . ?
Ni1 Na1 C3A 83.2(2) 2_655 . ?
O1 Na1 Ni1 146.12(11) . . ?
O1 Na1 Ni1 150.76(10) . 2_655 ?
O1 Na1 C14 110.53(13) . 2_655 ?
O1 Na1 C15 98.22(13) . 2_655 ?
O1 Na1 C8 104.9(2) . . ?
O1 Na1 C13 93.26(17) . . ?
O1 Na1 C8A 108.1(3) . . ?
O1 Na1 C13A 94.0(3) . . ?
O1 Na1 C3A 88.4(2) . . ?
O1 Na1 C1 141.6(2) . . ?
O1 Na1 C1D 138.9(3) . . ?
C14 Na1 Ni1 41.68(8) 2_655 2_655 ?
C14 Na1 Ni1 102.55(8) 2_655 . ?
C14 Na1 C15 27.32(10) 2_655 2_655 ?
C14 Na1 C8 144.26(19) 2_655 . ?
C14 Na1 C13 142.05(19) 2_655 . ?
C14 Na1 C8A 140.7(3) 2_655 . ?
C14 Na1 C13A 150.3(3) 2_655 . ?
C14 Na1 C3A 89.1(2) 2_655 . ?
C8 Na1 Ni1 103.83(18) . 2_655 ?
C8 Na1 Ni1 43.39(19) . . ?
C8 Na1 C15 142.40(18) . 2_655 ?
C8 Na1 C13 27.7(2) . . ?
C13 Na1 C15 123.6(2) . 2_655 ?
C8A Na1 Ni1 38.3(2) . . ?
C8A Na1 C13A 27.9(3) . . ?
C8A Na1 C3A 85.0(3) . . ?
C13A Na1 C3A 108.8(4) . . ?
C1 Na1 Ni1 37.2(2) . . ?
C1 Na1 Ni1 45.3(2) . 2_655 ?
C1 Na1 C14 81.0(3) . 2_655 ?
C1 Na1 C15 105.0(3) . 2_655 ?
C1 Na1 C8 74.0(3) . . ?
C1 Na1 C13 98.7(3) . . ?
C1D Na1 Ni1 47.5(3) . . ?
C1D Na1 C8A 75.2(4) . . ?
C1D Na1 C13A 101.5(4) . . ?
C1D Na1 C3A 50.6(4) . . ?
O2 Na2 C14 131.9(3) . . ?
O2 Na2 O3 94.1(5) . . ?
O2 Na2 C15 156.2(3) . . ?
O2 Na2 C19 108.4(3) . . ?
O2 Na2 C8 116.9(4) . . ?
O2 Na2 C9 89.8(4) . . ?
C14 Na2 C15 27.54(11) . . ?
C14 Na2 C19 30.88(10) . . ?
C14 Na2 C8 70.35(16) . . ?
C14 Na2 C9 98.65(15) . . ?
C14 Na2 C8A 70.6(2) . . ?
C14 Na2 C13A 77.6(2) . . ?
C14 Na2 C9A 95.2(2) . . ?
O3 Na2 C14 124.7(4) . . ?
O3 Na2 C15 98.8(4) . . ?
O3 Na2 C19 119.5(4) . . ?
O3 Na2 C8 119.8(5) . . ?
O3 Na2 C9 112.0(5) . . ?
C19 Na2 C15 47.82(12) . . ?
C19 Na2 C9 123.03(18) . . ?
C19 Na2 C13A 108.1(2) . . ?
C19 Na2 C9A 112.7(3) . . ?
C8 Na2 C15 73.30(16) . . ?
C8 Na2 C19 98.88(18) . . ?
C8 Na2 C9 30.43(17) . . ?
C9 Na2 C15 103.55(16) . . ?
C8A Na2 C15 79.2(2) . . ?
C8A Na2 C19 96.0(2) . . ?
C8A Na2 C13A 28.3(3) . . ?
C8A Na2 C9A 29.4(3) . . ?
C13A Na2 C15 72.4(3) . . ?
C9A Na2 C15 108.40(19) . . ?
C9A Na2 C13A 48.0(3) . . ?
O0 Na2 C14 117.0(2) . . ?
O0 Na2 C15 140.7(2) . . ?
O0 Na2 C19 92.9(2) . . ?
O0 Na2 C8A 108.5(4) . . ?
O0 Na2 C13A 131.1(4) . . ?
O0 Na2 C9A 83.3(4) . . ?
O4 Na2 C14 132.2(8) . . ?
O4 Na2 C15 105.9(9) . . ?
O4 Na2 C19 126.2(8) . . ?
O4 Na2 C8A 128.1(8) . . ?
O4 Na2 C13A 102.6(8) . . ?
O4 Na2 C9A 120.7(8) . . ?
O4 Na2 O0 98.9(9) . . ?
C20 O1 Na1 134.6(6) . . ?
C20 O1 C23 103.8(8) . . ?
C23 O1 Na1 115.9(6) . . ?
C20A O1 Na1 125.8(10) . . ?
C20A O1 C23A 109.1(11) . . ?
C23A O1 Na1 120.5(7) . . ?
C24 O2 Na2 128.1(8) . . ?
C27 O2 Na2 116.3(9) . . ?
C27 O2 C24 107.9(11) . . ?
Ni1 C14 Na1 76.91(12) . 2_655 ?
Ni1 C14 Na2 86.00(11) . . ?
Na2 C14 Na1 162.74(16) . 2_655 ?
C15 C14 Ni1 124.7(3) . . ?
C15 C14 Na1 95.6(2) . 2_655 ?
C15 C14 Na2 96.1(2) . . ?
C15 C14 C19 112.7(4) . . ?
C19 C14 Ni1 122.3(3) . . ?
C19 C14 Na1 104.4(3) . 2_655 ?
C19 C14 Na2 82.5(2) . . ?
C28 O3 Na2 137.1(13) . . ?
C28 O3 C31 106.3(11) . . ?
C31 O3 Na2 116.2(9) . . ?
C14 C15 H15 118.2 . . ?
C14 C15 C16 123.6(4) . . ?
C16 C15 H15 118.2 . . ?
C7 C2 Na1 144.3(3) . . ?
C7 C2 C3 120 . . ?
C7 C2 C1 119.1(4) . . ?
C3 C2 Na1 74.9(2) . . ?
C3 C2 C1 120.8(4) . . ?
C1 C2 Na1 54.9(4) . . ?
C2 C7 H7 120 . . ?
C6 C7 C2 120 . . ?
C6 C7 H7 120 . . ?
C7 C6 H6 120 . . ?
C7 C6 C5 120 . . ?
C5 C6 H6 120 . . ?
C6 C5 H5 120 . . ?
C6 C5 C4 120 . . ?
C4 C5 H5 120 . . ?
C5 C4 H4 120 . . ?
C5 C4 C3 120 . . ?
C3 C4 H4 120 . . ?
C2 C3 H3 120 . . ?
C4 C3 C2 120 . . ?
C4 C3 H3 120 . . ?
Na2 C19 H19 100.7 . . ?
C14 C19 Na2 66.6(2) . . ?
C14 C19 H19 118.6 . . ?
C18 C19 Na2 102.7(4) . . ?
C18 C19 C14 122.8(5) . . ?
C18 C19 H19 118.6 . . ?
Ni1 C8 Na1 71.8(3) . . ?
Ni1 C8 Na2 81.8(3) . . ?
Na2 C8 Na1 153.2(4) . . ?
C13 C8 Ni1 124.1(5) . . ?
C13 C8 Na1 88.7(5) . . ?
C13 C8 Na2 110.4(6) . . ?
C13 C8 C9 113.1(7) . . ?
C9 C8 Ni1 122.7(6) . . ?
C9 C8 Na1 110.7(5) . . ?
C9 C8 Na2 79.7(5) . . ?
C15 C16 H16 120.3 . . ?
C17 C16 C15 119.4(6) . . ?
C17 C16 H16 120.3 . . ?
C8 C13 H13 117.6 . . ?
C12 C13 C8 124.7(8) . . ?
C12 C13 H13 117.6 . . ?
C9 C10 H10 122.3 . . ?
C9 C10 C11 115.3(11) . . ?
C11 C10 H10 122.3 . . ?
C16 C17 H17 119.7 . . ?
C18 C17 C16 120.7(6) . . ?
C18 C17 H17 119.7 . . ?
O1 C20 H20A 111.4 . . ?
O1 C20 H20B 111.4 . . ?
O1 C20 C21 102.1(9) . . ?
H20A C20 H20B 109.2 . . ?
C21 C20 H20A 111.4 . . ?
C21 C20 H20B 111.4 . . ?
C19 C18 H18 119.6 . . ?
C17 C18 C19 120.7(5) . . ?
C17 C18 H18 119.6 . . ?
C8 C9 H9 117.4 . . ?
C10 C9 C8 125.2(10) . . ?
C10 C9 H9 117.4 . . ?
O2 C24 H24A 110.2 . . ?
O2 C24 H24B 110.2 . . ?
H24A C24 H24B 108.5 . . ?
C25 C24 O2 107.5(13) . . ?
C25 C24 H24A 110.2 . . ?
C25 C24 H24B 110.2 . . ?
C10 C11 H11 120.4 . . ?
C12 C11 C10 119.2(9) . . ?
C12 C11 H11 120.4 . . ?
Na2 C27 H27A 76.2 . . ?
Na2 C27 H27B 107.4 . . ?
O2 C27 Na2 39.6(6) . . ?
O2 C27 H27A 111.2 . . ?
O2 C27 H27B 111.2 . . ?
O2 C27 C26 102.9(12) . . ?
H27A C27 H27B 109.1 . . ?
C26 C27 Na2 134.8(12) . . ?
C26 C27 H27A 111.2 . . ?
C26 C27 H27B 111.2 . . ?
C13 C12 H12 119.1 . . ?
C11 C12 C13 121.7(9) . . ?
C11 C12 H12 119.1 . . ?
H22A C22 H22B 108.3 . . ?
H22C C22 H22D 109.1 . . ?
C21 C22 H22A 109.9 . . ?
C21 C22 H22B 109.9 . . ?
C23 C22 H22A 109.9 . . ?
C23 C22 H22B 109.9 . . ?
C23 C22 C21 109.0(9) . . ?
C21A C22 H22C 111.2 . . ?
C21A C22 H22D 111.2 . . ?
C23A C22 H22C 111.2 . . ?
C23A C22 H22D 111.2 . . ?
C23A C22 C21A 102.8(10) . . ?
C20 C21 C22 102.0(7) . . ?
C20 C21 H21A 111.4 . . ?
C20 C21 H21B 111.4 . . ?
C22 C21 H21A 111.4 . . ?
C22 C21 H21B 111.4 . . ?
H21A C21 H21B 109.2 . . ?
O3 C28 H28A 110.8 . . ?
O3 C28 H28B 110.8 . . ?
H28A C28 H28B 108.8 . . ?
C29 C28 O3 105.0(15) . . ?
C29 C28 H28A 110.7 . . ?
C29 C28 H28B 110.8 . . ?
O1 C23 H23A 110.6 . . ?
O1 C23 H23B 110.6 . . ?
C22 C23 O1 105.7(12) . . ?
C22 C23 H23A 110.6 . . ?
C22 C23 H23B 110.6 . . ?
H23A C23 H23B 108.7 . . ?
C28 C29 H29A 108.6 . . ?
C28 C29 H29B 108.6 . . ?
C28 C29 C30 114.6(16) . . ?
H29A C29 H29B 107.6 . . ?
C30 C29 H29A 108.6 . . ?
C30 C29 H29B 108.6 . . ?
C27 C26 H26A 111.1 . . ?
C27 C26 H26B 111.1 . . ?
C27 C26 C25 103.1(14) . . ?
H26A C26 H26B 109.1 . . ?
C25 C26 H26A 111.1 . . ?
C25 C26 H26B 111.1 . . ?
C24 C25 C26 98.4(16) . . ?
C24 C25 H25A 112.1 . . ?
C24 C25 H25B 112.1 . . ?
C26 C25 H25A 112.1 . . ?
C26 C25 H25B 112.1 . . ?
H25A C25 H25B 109.7 . . ?
C29 C30 H30A 113.3 . . ?
C29 C30 H30B 113.3 . . ?
H30A C30 H30B 110.6 . . ?
C31 C30 C29 92.2(14) . . ?
C31 C30 H30A 113.3 . . ?
C31 C30 H30B 113.3 . . ?
O3 C31 C30 110.2(14) . . ?
O3 C31 H31A 109.6 . . ?
O3 C31 H31B 109.6 . . ?
C30 C31 H31A 109.6 . . ?
C30 C31 H31B 109.6 . . ?
H31A C31 H31B 108.1 . . ?
Ni1 C8A Na1 76.7(5) . . ?
Ni1 C8A Na2 86.3(6) . . ?
Na1 C8A Na2 159.3(4) . . ?
C13A C8A Ni1 121.8(8) . . ?
C13A C8A Na1 90.6(10) . . ?
C13A C8A Na2 88.2(10) . . ?
C13A C8A C9A 114.7(9) . . ?
C9A C8A Ni1 122.4(8) . . ?
C9A C8A Na1 114.3(9) . . ?
C9A C8A Na2 84.8(8) . . ?
C8A C13A H13A 118.3 . . ?
C8A C13A C12A 123.3(12) . . ?
C12A C13A H13A 118.3 . . ?
C13A C12A H12A 118.6 . . ?
C11A C12A C13A 122.9(16) . . ?
C11A C12A H12A 118.6 . . ?
C12A C11A H11A 121 . . ?
C12A C11A C10A 118.0(17) . . ?
C10A C11A H11A 121 . . ?
C11A C10A H10A 121.2 . . ?
C9A C10A C11A 117.7(12) . . ?
C9A C10A H10A 121.2 . . ?
Na2 C9A H9A 106.6 . . ?
C8A C9A Na2 65.8(8) . . ?
C8A C9A H9A 119.8 . . ?
C10A C9A Na2 97.3(8) . . ?
C10A C9A C8A 120.4(11) . . ?
C10A C9A H9A 119.8 . . ?
H27C C27A H27D 108.8 . . ?
C26A C27A H27C 110.6 . . ?
C26A C27A H27D 110.6 . . ?
O0 C27A H27C 110.6 . . ?
O0 C27A H27D 110.6 . . ?
O0 C27A C26A 105.5(7) . . ?
C27A C26A H26C 111.7 . . ?
C27A C26A H26D 111.7 . . ?
C27A C26A C25A 100.5(9) . . ?
H26C C26A H26D 109.4 . . ?
C25A C26A H26C 111.7 . . ?
C25A C26A H26D 111.7 . . ?
C26A C25A H25C 111.9 . . ?
C26A C25A H25D 111.9 . . ?
H25C C25A H25D 109.6 . . ?
C24A C25A C26A 99.5(9) . . ?
C24A C25A H25C 111.9 . . ?
C24A C25A H25D 111.9 . . ?
C25A C24A H24C 111.4 . . ?
C25A C24A H24D 111.4 . . ?
H24C C24A H24D 109.3 . . ?
O0 C24A C25A 101.8(9) . . ?
O0 C24A H24C 111.4 . . ?
O0 C24A H24D 111.4 . . ?
C27A O0 Na2 121.6(6) . . ?
C24A O0 Na2 123.0(6) . . ?
C24A O0 C27A 110.0(8) . . ?
O1 C20A H20C 109.7 . . ?
O1 C20A H20D 109.7 . . ?
O1 C20A C21A 109.8(14) . . ?
H20C C20A H20D 108.2 . . ?
C21A C20A H20C 109.7 . . ?
C21A C20A H20D 109.7 . . ?
C22 C21A H21C 111.6 . . ?
C22 C21A H21D 111.6 . . ?
C20A C21A C22 101.0(12) . . ?
C20A C21A H21C 111.6 . . ?
C20A C21A H21D 111.6 . . ?
H21C C21A H21D 109.4 . . ?
O1 C23A H23C 109.3 . . ?
O1 C23A H23D 109.3 . . ?
C22 C23A O1 111.5(10) . . ?
C22 C23A H23C 109.3 . . ?
C22 C23A H23D 109.3 . . ?
H23C C23A H23D 108 . . ?
H31C C31A H31D 107.9 . . ?
C30A C31A H31C 109.1 . . ?
C30A C31A H31D 109.1 . . ?
O4 C31A H31C 109.1 . . ?
O4 C31A H31D 109.1 . . ?
O4 C31A C30A 112(2) . . ?
H29C C29A H29D 109.8 . . ?
C30A C29A H29C 112.2 . . ?
C30A C29A H29D 112.2 . . ?
C30A C29A C28A 97.7(19) . . ?
C28A C29A H29C 112.2 . . ?
C28A C29A H29D 112.2 . . ?
C31A C30A C29A 108.2(18) . . ?
C31A C30A H30C 110.1 . . ?
C31A C30A H30D 110.1 . . ?
C29A C30A H30C 110.1 . . ?
C29A C30A H30D 110.1 . . ?
H30C C30A H30D 108.4 . . ?
C29A C28A H28C 110.4 . . ?
C29A C28A H28D 110.4 . . ?
C29A C28A O4 107(2) . . ?
H28C C28A H28D 108.6 . . ?
O4 C28A H28C 110.4 . . ?
O4 C28A H28D 110.4 . . ?
C31A O4 Na2 138(2) . . ?
C31A O4 C28A 105.3(18) . . ?
C28A O4 Na2 116.0(18) . . ?
Na1 C3A H3A 47.4 . . ?
C4A C3A Na1 146.5(4) . . ?
C4A C3A H3A 120 . . ?
C4A C3A C2A 120 . . ?
C2A C3A Na1 80.9(3) . . ?
C2A C3A H3A 120 . . ?
C3A C4A H4A 120 . . ?
C3A C4A C5A 120 . . ?
C5A C4A H4A 120 . . ?
C4A C5A H5A 120 . . ?
C4A C5A C6A 120 . . ?
C6A C5A H5A 120 . . ?
C5A C6A H6A 120 . . ?
C7A C6A C5A 120 . . ?
C7A C6A H6A 120 . . ?
C6A C7A H7A 120 . . ?
C2A C7A C6A 120 . . ?
C2A C7A H7A 120 . . ?
C3A C2A Na1 73.0(3) . . ?
C3A C2A C1D 121.1(7) . . ?
C7A C2A Na1 151.3(3) . . ?
C7A C2A C3A 120 . . ?
C7A C2A C1D 118.9(7) . . ?
C1D C2A Na1 54.2(6) . . ?
Ni1 C1 Ni1 96.8(4) . 2_655 ?
Ni1 C1 Na1 79.7(3) . . ?
Ni1 C1 Na1 75.0(3) 2_655 . ?
C2 C1 Ni1 143.7(6) . . ?
C2 C1 Ni1 116.8(5) . 2_655 ?
C2 C1 Na1 95.4(5) . . ?
C1 C1 Ni1 84.5(8) 2_655 . ?
C1 C1 Ni1 55.0(7) 2_655 2_655 ?
C1 C1 Na1 125.0(5) 2_655 . ?
C1 C1 C2 125.2(6) 2_655 . ?
Ni1 C1D Ni1 90.8(5) 2_655 . ?
Ni1 C1D Na1 78.9(5) 2_655 . ?
Ni1 C1D Na1 72.3(4) . . ?
C2A C1D Ni1 142.1(8) . . ?
C2A C1D Na1 99.6(7) . . ?
C2A C1D C1D 136.1(6) . 2_655 ?
C1D C1D Ni1 56.3(7) 2_655 . ?
C1D C1D Na1 122.8(5) 2_655 . ?

loop_
_geom_bond_atom_site_label_1
_geom_bond_atom_site_label_2
_geom_bond_distance
_geom_bond_site_symmetry_2
_geom_bond_publ_flag
Ni1 Na1 2.8246(13) . ?
Ni1 Na1 2.8668(12) 2_655 ?
Ni1 Na2 3.0993(13) . ?
Ni1 C14 1.957(3) . ?
Ni1 C8 2.043(9) . ?
Ni1 C8A 1.798(10) . ?
Ni1 C1 2.111(11) 2_655 ?
Ni1 C1 1.737(11) . ?
Ni1 C1D 1.857(14) 2_655 ?
Ni1 C1D 2.187(14) . ?
Na1 O1 2.258(3) . ?
Na1 C14 2.584(3) 2_655 ?
Na1 C15 3.064(4) 2_655 ?
Na1 C8 2.690(9) . ?
Na1 C13 3.003(7) . ?
Na1 C8A 2.630(16) . ?
Na1 C13A 2.993(14) . ?
Na1 C3A 3.030(8) . ?
Na1 C1 2.561(10) . ?
Na1 C1D 2.572(13) . ?
Na2 O2 2.219(10) . ?
Na2 C14 2.544(3) . ?
Na2 O3 2.297(11) . ?
Na2 C15 3.039(3) . ?
Na2 C19 2.748(5) . ?
Na2 C8 2.641(10) . ?
Na2 C9 2.768(7) . ?
Na2 C8A 2.642(17) . ?
Na2 C13A 2.951(15) . ?
Na2 C9A 2.886(11) . ?
Na2 O0 2.368(9) . ?
Na2 O4 2.18(2) . ?
O1 C20 1.397(10) . ?
O1 C23 1.553(15) . ?
O1 C20A 1.33(2) . ?
O1 C23A 1.399(14) . ?
O2 C24 1.433(14) . ?
O2 C27 1.423(16) . ?
C14 C15 1.413(5) . ?
C14 C19 1.423(5) . ?
O3 C28 1.349(16) . ?
O3 C31 1.41(2) . ?
C15 H15 0.95 . ?
C15 C16 1.414(6) . ?
C2 C7 1.39 . ?
C2 C3 1.39 . ?
C2 C1 1.554(9) . ?
C7 H7 0.95 . ?
C7 C6 1.39 . ?
C6 H6 0.95 . ?
C6 C5 1.39 . ?
C5 H5 0.95 . ?
C5 C4 1.39 . ?
C4 H4 0.95 . ?
C4 C3 1.39 . ?
C3 H3 0.95 . ?
C19 H19 0.95 . ?
C19 C18 1.398(8) . ?
C8 C13 1.396(9) . ?
C8 C9 1.425(8) . ?
C16 H16 0.95 . ?
C16 C17 1.349(8) . ?
C13 H13 0.95 . ?
C13 C12 1.390(9) . ?
C10 H10 0.95 . ?
C10 C9 1.405(13) . ?
C10 C11 1.50(2) . ?
C17 H17 0.95 . ?
C17 C18 1.345(9) . ?
C20 H20A 0.99 . ?
C20 H20B 0.99 . ?
C20 C21 1.473(15) . ?
C18 H18 0.95 . ?
C9 H9 0.95 . ?
C24 H24A 0.99 . ?
C24 H24B 0.99 . ?
C24 C25 1.37(2) . ?
C11 H11 0.95 . ?
C11 C12 1.324(14) . ?
C27 H27A 0.99 . ?
C27 H27B 0.99 . ?
C27 C26 1.522(10) . ?
C12 H12 0.95 . ?
C22 H22A 0.99 . ?
C22 H22B 0.99 . ?
C22 H22C 0.99 . ?
C22 H22D 0.99 . ?
C22 C21 1.600(11) . ?
C22 C23 1.227(15) . ?
C22 C21A 1.600(11) . ?
C22 C23A 1.293(15) . ?
C21 H21A 0.99 . ?
C21 H21B 0.99 . ?
C28 H28A 0.99 . ?
C28 H28B 0.99 . ?
C28 C29 1.32(2) . ?
C23 H23A 0.99 . ?
C23 H23B 0.99 . ?
C29 H29A 0.99 . ?
C29 H29B 0.99 . ?
C29 C30 1.56(2) . ?
C26 H26A 0.99 . ?
C26 H26B 0.99 . ?
C26 C25 1.541(7) . ?
C25 H25A 0.99 . ?
C25 H25B 0.99 . ?
C30 H30A 0.99 . ?
C30 H30B 0.99 . ?
C30 C31 1.43(2) . ?
C31 H31A 0.99 . ?
C31 H31B 0.99 . ?
C8A C13A 1.399(13) . ?
C8A C9A 1.424(13) . ?
C13A H13A 0.95 . ?
C13A C12A 1.402(16) . ?
C12A H12A 0.95 . ?
C12A C11A 1.20(3) . ?
C11A H11A 0.95 . ?
C11A C10A 1.52(3) . ?
C10A H10A 0.95 . ?
C10A C9A 1.396(15) . ?
C9A H9A 0.95 . ?
C27A H27C 0.99 . ?
C27A H27D 0.99 . ?
C27A C26A 1.457(13) . ?
C27A O0 1.456(11) . ?
C26A H26C 0.99 . ?
C26A H26D 0.99 . ?
C26A C25A 1.541(7) . ?
C25A H25C 0.99 . ?
C25A H25D 0.99 . ?
C25A C24A 1.520(10) . ?
C24A H24C 0.99 . ?
C24A H24D 0.99 . ?
C24A O0 1.418(9) . ?
C20A H20C 0.99 . ?
C20A H20D 0.99 . ?
C20A C21A 1.40(2) . ?
C21A H21C 0.99 . ?
C21A H21D 0.99 . ?
C23A H23C 0.99 . ?
C23A H23D 0.99 . ?
C31A H31C 0.99 . ?
C31A H31D 0.99 . ?
C31A C30A 1.40(3) . ?
C31A O4 1.30(3) . ?
C29A H29C 0.99 . ?
C29A H29D 0.99 . ?
C29A C30A 1.51(4) . ?
C29A C28A 1.531(10) . ?
C30A H30C 0.99 . ?
C30A H30D 0.99 . ?
C28A H28C 0.99 . ?
C28A H28D 0.99 . ?
C28A O4 1.56(4) . ?
C3A H3A 0.95 . ?
C3A C4A 1.39 . ?
C3A C2A 1.39 . ?
C4A H4A 0.95 . ?
C4A C5A 1.39 . ?
C5A H5A 0.95 . ?
C5A C6A 1.39 . ?
C6A H6A 0.95 . ?
C6A C7A 1.39 . ?
C7A H7A 0.95 . ?
C7A C2A 1.39 . ?
C2A C1D 1.402(14) . ?
C1 C1 1.378(18) 2_655 ?
C1D C1D 1.59(3) 2_655 ?

loop_
_geom_torsion_atom_site_label_1
_geom_torsion_atom_site_label_2
_geom_torsion_atom_site_label_3
_geom_torsion_atom_site_label_4
_geom_torsion
_geom_torsion_site_symmetry_1
_geom_torsion_site_symmetry_2
_geom_torsion_site_symmetry_3
_geom_torsion_site_symmetry_4
_geom_torsion_publ_flag
Ni1 C14 C15 C16 -171.3(3) . . . . ?
Ni1 C14 C19 Na2 80.4(2) . . . . ?
Ni1 C14 C19 C18 170.8(4) . . . . ?
Ni1 C8 C13 C12 -179.4(7) . . . . ?
Ni1 C8 C9 C10 -175.7(14) . . . . ?
Ni1 C8A C13A C12A 167.5(12) . . . . ?
Ni1 C8A C9A Na2 -82.3(11) . . . . ?
Ni1 C8A C9A C10A -166.4(11) . . . . ?
Na1 Ni1 C8A Na1 -80.7(11) 2_655 . . . ?
Na1 Ni1 C8A Na2 168.0(4) . . . . ?
Na1 Ni1 C8A Na2 87.2(10) 2_655 . . . ?
Na1 Ni1 C8A C13A 2(2) 2_655 . . . ?
Na1 Ni1 C8A C13A 82.4(14) . . . . ?
Na1 Ni1 C8A C9A -110.5(13) . . . . ?
Na1 Ni1 C8A C9A 168.7(6) 2_655 . . . ?
Na1 Ni1 C1 Ni1 -73.4(3) . . . 2_655 ?
Na1 Ni1 C1 Ni1 32.7(3) 2_655 . . 2_655 ?
Na1 Ni1 C1 Na1 106.11(16) 2_655 . . . ?
Na1 Ni1 C1 C2 85.0(11) . . . . ?
Na1 Ni1 C1 C2 -168.9(11) 2_655 . . . ?
Na1 Ni1 C1 C1 -21.0(7) 2_655 . . 2_655 ?
Na1 Ni1 C1 C1 -127.1(7) . . . 2_655 ?
Na1 O1 C20 C21 -168.9(7) . . . . ?
Na1 O1 C23 C22 162.4(13) . . . . ?
Na1 O1 C20A C21A 164.9(12) . . . . ?
Na1 O1 C23A C22 -148.7(11) . . . . ?
Na1 C14 C15 C16 110.8(4) 2_655 . . . ?
Na1 C14 C19 Na2 163.89(19) 2_655 . . . ?
Na1 C14 C19 C18 -105.8(5) 2_655 . . . ?
Na1 C2 C7 C6 106.7(4) . . . . ?
Na1 C2 C3 C4 -144.6(3) . . . . ?
Na1 C2 C1 Ni1 -79.9(10) . . . . ?
Na1 C2 C1 Ni1 75.9(5) . . . 2_655 ?
Na1 C2 C1 C1 140.5(15) . . . 2_655 ?
Na1 C8 C13 C12 -112.5(8) . . . . ?
Na1 C8 C9 C10 103.2(15) . . . . ?
Na1 C8A C13A C12A -117.7(15) . . . . ?
Na1 C8A C9A Na2 -171.6(6) . . . . ?
Na1 C8A C9A C10A 104.3(11) . . . . ?
Na1 C3A C4A C5A -122.9(6) . . . . ?
Na1 C3A C2A C7A 152.0(3) . . . . ?
Na1 C3A C2A C1D -26.0(7) . . . . ?
Na1 C2A C1D Ni1 -73.5(12) . . . . ?
Na1 C2A C1D Ni1 83.0(9) . . . 2_655 ?
Na1 C2A C1D C1D -165(2) . . . 2_655 ?
Na2 Ni1 C8A Na1 -168.0(4) . . . . ?
Na2 Ni1 C8A C13A -85.6(15) . . . . ?
Na2 Ni1 C8A C9A 81.5(12) . . . . ?
Na2 Ni1 C1 Ni1 177.53(8) . . . 2_655 ?
Na2 Ni1 C1 Na1 -109.1(4) . . . . ?
Na2 Ni1 C1 C2 -24.1(14) . . . . ?
Na2 Ni1 C1 C1 123.8(6) . . . 2_655 ?
Na2 O2 C24 C25 -115.8(13) . . . . ?
Na2 O2 C27 C26 148.9(19) . . . . ?
Na2 C14 C15 C16 -81.9(4) . . . . ?
Na2 C14 C19 C18 90.4(5) . . . . ?
Na2 O3 C28 C29 -149(2) . . . . ?
Na2 O3 C31 C30 137.3(12) . . . . ?
Na2 C19 C18 C17 71.7(7) . . . . ?
Na2 C8 C13 C12 86.7(9) . . . . ?
Na2 C8 C9 C10 -102.5(15) . . . . ?
Na2 C27 C26 C25 5(4) . . . . ?
Na2 C8A C13A C12A 83.0(15) . . . . ?
Na2 C8A C9A C10A -84.1(12) . . . . ?
O1 C20 C21 C22 -28.3(11) . . . . ?
O1 C20A C21A C22 -19(2) . . . . ?
O2 C24 C25 C26 -44(2) . . . . ?
O2 C27 C26 C25 -23(3) . . . . ?
C14 Ni1 C8A Na1 -139.30(18) . . . . ?
C14 Ni1 C8A Na2 28.7(3) . . . . ?
C14 Ni1 C8A C13A -56.9(15) . . . . ?
C14 Ni1 C8A C9A 110.2(12) . . . . ?
C14 Ni1 C1 Ni1 75.5(8) . . . 2_655 ?
C14 Ni1 C1 Na1 148.9(5) . . . . ?
C14 Ni1 C1 C2 -126.1(9) . . . . ?
C14 Ni1 C1 C1 21.8(12) . . . 2_655 ?
C14 C15 C16 C17 -0.2(7) . . . . ?
C14 C19 C18 C17 1.5(10) . . . . ?
O3 C28 C29 C30 -5(3) . . . . ?
C15 C14 C19 Na2 -93.6(3) . . . . ?
C15 C14 C19 C18 -3.2(6) . . . . ?
C15 C16 C17 C18 -1.8(10) . . . . ?
C2 C7 C6 C5 0 . . . . ?
C7 C2 C3 C4 0 . . . . ?
C7 C2 C1 Ni1 142.0(9) . . . . ?
C7 C2 C1 Ni1 -62.2(7) . . . 2_655 ?
C7 C2 C1 Na1 -138.1(4) . . . . ?
C7 C2 C1 C1 2.3(14) . . . 2_655 ?
C7 C6 C5 C4 0 . . . . ?
C6 C5 C4 C3 0 . . . . ?
C5 C4 C3 C2 0 . . . . ?
C3 C2 C7 C6 0 . . . . ?
C3 C2 C1 Ni1 113.7(5) . . . 2_655 ?
C3 C2 C1 Ni1 -42.1(13) . . . . ?
C3 C2 C1 Na1 37.8(5) . . . . ?
C3 C2 C1 C1 178.3(11) . . . 2_655 ?
C19 C14 C15 C16 2.6(5) . . . . ?
C8 Ni1 C1 Ni1 -115.8(4) . . . 2_655 ?
C8 Ni1 C1 Na1 -42.5(4) . . . . ?
C8 Ni1 C1 C2 42.5(12) . . . . ?
C8 Ni1 C1 C1 -169.6(6) . . . 2_655 ?
C8 C13 C12 C11 0.6(14) . . . . ?
C16 C17 C18 C19 1.2(12) . . . . ?
C13 C8 C9 C10 5.4(18) . . . . ?
C10 C11 C12 C13 -5.0(18) . . . . ?
C20 O1 C23 C22 -40.2(19) . . . . ?
C9 C8 C13 C12 -0.5(13) . . . . ?
C9 C10 C11 C12 9(3) . . . . ?
C24 O2 C27 Na2 -152.0(17) . . . . ?
C24 O2 C27 C26 -3(2) . . . . ?
C11 C10 C9 C8 -10(3) . . . . ?
C27 O2 C24 C25 31.9(19) . . . . ?
C27 C26 C25 C24 41(3) . . . . ?
C21 C22 C23 O1 20.4(19) . . . . ?
C28 O3 C31 C30 -37(2) . . . . ?
C28 C29 C30 C31 -16(3) . . . . ?
C23 O1 C20 C21 40.3(13) . . . . ?
C23 C22 C21 C20 3.6(17) . . . . ?
C29 C30 C31 O3 29.5(19) . . . . ?
C31 O3 C28 C29 24(2) . . . . ?
C8A C13A C12A C11A 11(4) . . . . ?
C13A C8A C9A Na2 85.6(14) . . . . ?
C13A C8A C9A C10A 2(2) . . . . ?
C13A C12A C11A C10A -20(5) . . . . ?
C12A C11A C10A C9A 20(4) . . . . ?
C11A C10A C9A Na2 -76(2) . . . . ?
C11A C10A C9A C8A -10(3) . . . . ?
C9A C8A C13A C12A 0(2) . . . . ?
C27A C26A C25A C24A 45.8(14) . . . . ?
C26A C27A O0 Na2 160.5(7) . . . . ?
C26A C27A O0 C24A 5.9(12) . . . . ?
C26A C25A C24A O0 -42.3(15) . . . . ?
C25A C24A O0 Na2 -130.5(11) . . . . ?
C25A C24A O0 C27A 23.8(14) . . . . ?
O0 C27A C26A C25A -32.3(12) . . . . ?
C20A O1 C23A C22 9(2) . . . . ?
C21A C22 C23A O1 -19.6(18) . . . . ?
C23A O1 C20A C21A 9(2) . . . . ?
C23A C22 C21A C20A 23.6(19) . . . . ?
C29A C28A O4 Na2 172.6(19) . . . . ?
C29A C28A O4 C31A 3(3) . . . . ?
C30A C31A O4 Na2 -149(3) . . . . ?
C30A C31A O4 C28A 17(3) . . . . ?
C30A C29A C28A O4 -19(3) . . . . ?
C28A C29A C30A C31A 29(3) . . . . ?
O4 C31A C30A C29A -32(3) . . . . ?
C3A C4A C5A C6A 0 . . . . ?
C3A C2A C1D Ni1 -42.3(17) . . . . ?
C3A C2A C1D Ni1 114.2(8) . . . 2_655 ?
C3A C2A C1D Na1 31.2(7) . . . . ?
C3A C2A C1D C1D -134.0(18) . . . 2_655 ?
C4A C3A C2A Na1 -152.0(3) . . . . ?
C4A C3A C2A C7A 0 . . . . ?
C4A C3A C2A C1D -178.1(8) . . . . ?
C4A C5A C6A C7A 0 . . . . ?
C5A C6A C7A C2A 0 . . . . ?
C6A C7A C2A Na1 110.7(7) . . . . ?
C6A C7A C2A C3A 0 . . . . ?
C6A C7A C2A C1D 178.1(8) . . . . ?
C7A C2A C1D Ni1 139.6(11) . . . . ?
C7A C2A C1D Ni1 -63.9(12) . . . 2_655 ?
C7A C2A C1D Na1 -146.9(4) . . . . ?
C7A C2A C1D C1D 48(2) . . . 2_655 ?
C2A C3A C4A C5A 0 . . . . ?
C1 Ni1 C1 Ni1 53.7(6) 2_655 . . 2_655 ?
C1 Ni1 C1 Na1 127.1(7) 2_655 . . . ?
C1 Ni1 C1 C2 -147.9(14) 2_655 . . . ?
C1 C2 C7 C6 176.0(6) . . . . ?
C1 C2 C3 C4 -175.9(6) . . . . ?
C1D Ni1 C8A Na1 46.0(5) . . . . ?
C1D Ni1 C8A Na1 74.0(10) 2_655 . . . ?
C1D Ni1 C8A Na2 -146.1(4) . . . . ?
C1D Ni1 C8A Na2 -118.1(10) 2_655 . . . ?
C1D Ni1 C8A C13A 156.3(12) 2_655 . . . ?
C1D Ni1 C8A C13A 128.3(14) . . . . ?
C1D Ni1 C8A C9A -64.6(14) . . . . ?
C1D Ni1 C8A C9A -37(2) 2_655 . . . ?

loop_
_twin_individual_id
_twin_individual_mass_fraction_refined
_oxdiff_twin_reflns_isolated
_oxdiff_twin_reflns_overlapped
_twin_individual_twin_lattice_type
_twin_individual_twin_matrix_11
_twin_individual_twin_matrix_12
_twin_individual_twin_matrix_13
_twin_individual_twin_matrix_21
_twin_individual_twin_matrix_22
_twin_individual_twin_matrix_23
_twin_individual_twin_matrix_31
_twin_individual_twin_matrix_32
_twin_individual_twin_matrix_33
1 0.9044 42317 11900 ref 1.0000 0.0000 0.0000 0.0000 1.0000 0.0000 0.0000 0.0000 1.0000
2 0.0522 43178 11417 nmt 0.9986 -0.0092 0.1142 0.0015 0.9953 0.0949 -0.0685 -0.0800 0.9908
3 0.0109 47954 6330 nmt -0.9893 0.1525 -0.1302 0.1055 0.9910 0.0394 0.0787 0.0198 -0.9926
4 0.0088 47538 6976 nmt 0.9081 -0.0182 0.5628 -0.0250 0.9919 0.1008 -0.3364 -0.0913 0.8912

loop_
_exptl_oxdiff_crystal_face_indexfrac_h
_exptl_oxdiff_crystal_face_indexfrac_k
_exptl_oxdiff_crystal_face_indexfrac_l
_exptl_oxdiff_crystal_face_x
_exptl_oxdiff_crystal_face_y
_exptl_oxdiff_crystal_face_z
-0.9998 -0.0001 0.0001 0.0137 0.0178 -0.0701
0.9998 0.0001 -0.0001 -0.0137 -0.0178 0.0701
0.9993 -0.9996 -0.9997 0.0132 -0.1414 0.0435
-0.9993 0.9996 0.9997 -0.0132 0.1414 -0.0435
0.0005 0.9997 0.9996 -0.0269 0.1235 0.0266
1.0003 0.9998 0.9994 -0.0406 0.1057 0.0967
-0.9997 -0.0001 0.9998 -0.0627 0.0741 -0.0703
0.0001 0 0.9997 -0.0764 0.0562 -0.0002
-0.0001 0 -0.9997 0.0764 -0.0562 0.0002
0.9999 0.0001 0.9996 -0.0901 0.0384 0.0699
-0.9999 -0.0001 -0.9996 0.0901 -0.0384 -0.0699
-1.0002 -0.9999 0.9999 -0.1121 0.0068 -0.0972
-0.0004 -0.9998 0.9998 -0.1259 -0.011 -0.027
0.9994 -0.9997 0.9997 -0.1396 -0.0289 0.0431
-0.9994 0.9997 -0.9997 0.1396 0.0289 -0.0431
-1.0003 -0.9999 0.0002 -0.0358 -0.0494 -0.097
0.9993 -0.9997 0 -0.0632 -0.0851 0.0433
-0.0005 -0.9998 0.0001 -0.0495 -0.0673 -0.0268
0.0005 0.9998 -0.0001 0.0495 0.0673 0.0268
